data_2203300
loop_
_publ_author_name
'Siero\'n, Les\/law'

_publ_section_title
;Aqua(malonato-\k^2^<i>O,O</i>')(pyridine-2-carboxamide-\k^2^<i>N</i>^1^,<i>O</i>)copper(II)
 monohydrate
;
_journal_issue 3
_journal_name_full 'Acta Crystallographica Section E'
_journal_page_first m297
_journal_page_last m299
_journal_paper_doi 10.1107/S1600536804002727
_journal_volume 60
_journal_year 2004
_chemical_formula_iupac '[Cu (C3 H2 O4) (C6 H6 N2 O) (H2 O)], H2 O'
_chemical_formula_moiety 'C9 H10 Cu N2 O6, H2 O'
_chemical_formula_sum 'C9 H12 Cu N2 O7'
_chemical_formula_weight 323.76
_chemical_name_systematic
;
Aqua(malonato-\k^2^O,O')(pyridine-2-carboxamide-\k^2^N^1^,O)copper(II)
monohydrate
;
_space_group_IT_number 2
_symmetry_cell_setting triclinic
_symmetry_space_group_name_Hall '-P 1'
_symmetry_space_group_name_H-M 'P -1'
_atom_sites_solution_hydrogens geom
_atom_sites_solution_primary direct
_atom_sites_solution_secondary difmap
_cell_angle_alpha 68.540(7)
_cell_angle_beta 81.355(5)
_cell_angle_gamma 63.933(7)
_cell_formula_units_Z 2
_cell_length_a 8.0566(5)
_cell_length_b 8.7694(7)
_cell_length_c 10.4093(7)
_cell_measurement_reflns_used 4631
_cell_measurement_temperature 293
_cell_measurement_theta_max 29.1
_cell_measurement_theta_min 2.1
_cell_volume 614.78(9)
_computing_cell_refinement 'CrysAlis CCD'
_computing_data_collection 'CrysAlis CCD (Oxford Diffraction, 2003'
_computing_data_reduction 'CrysAlis RED (Oxford Diffraction, 2003'
_computing_molecular_graphics 'SHELXTL/PC XP (Sheldrick, 1990)'
_computing_publication_material 'PLATON (Spek, 1990)'
_computing_structure_refinement 'SHELXL97 (Sheldrick, 1997)'
_computing_structure_solution 'SHELXS97 (Sheldrick, 1997)'
_diffrn_ambient_temperature 293(2)
_diffrn_measured_fraction_theta_full 0.998
_diffrn_measured_fraction_theta_max 0.998
_diffrn_measurement_device 'Kuma KM-4-CCD'
_diffrn_measurement_method \w
_diffrn_radiation_monochromator graphite
_diffrn_radiation_source 'CX-Mo12x0.4-S Seifert Mo tube'
_diffrn_radiation_type MoK\a
_diffrn_radiation_wavelength 0.71073
_diffrn_reflns_av_R_equivalents 0.0307
_diffrn_reflns_av_sigmaI/netI 0.0539
_diffrn_reflns_limit_h_max 10
_diffrn_reflns_limit_h_min -10
_diffrn_reflns_limit_k_max 8
_diffrn_reflns_limit_k_min -11
_diffrn_reflns_limit_l_max 13
_diffrn_reflns_limit_l_min -13
_diffrn_reflns_number 4723
_diffrn_reflns_reduction_process ' ?'
_diffrn_reflns_theta_full 27.50
_diffrn_reflns_theta_max 27.50
_diffrn_reflns_theta_min 3.00
_diffrn_standards_decay_% 0
_diffrn_standards_number 0
_exptl_absorpt_coefficient_mu 1.808
_exptl_absorpt_correction_T_max 0.947
_exptl_absorpt_correction_T_min 0.729
_exptl_absorpt_correction_type numerical
_exptl_absorpt_process_details '(XRED; Stoe & Cie, 1999)'
_exptl_crystal_colour Blue
_exptl_crystal_density_diffrn 1.749
_exptl_crystal_density_method 'Not measured'
_exptl_crystal_description Prism
_exptl_crystal_F_000 330
_exptl_crystal_size_max 0.50
_exptl_crystal_size_mid 0.15
_exptl_crystal_size_min 0.03
_refine_diff_density_max 0.884
_refine_diff_density_min -0.371
_refine_ls_extinction_method none
_refine_ls_goodness_of_fit_ref 0.917
_refine_ls_hydrogen_treatment refU
_refine_ls_matrix_type full
_refine_ls_number_parameters 196
_refine_ls_number_reflns 2828
_refine_ls_number_restraints 4
_refine_ls_restrained_S_all 0.916
_refine_ls_R_factor_all 0.0425
_refine_ls_R_factor_gt 0.0291
_refine_ls_shift/su_max 0.000
_refine_ls_shift/su_mean 0.000
_refine_ls_structure_factor_coef Fsqd
_refine_ls_weighting_details 'calc w = 1/[\s^2^(Fo^2^)+(0.0281P)^2^] where P = (Fo^2^+2Fc^2^)/3'
_refine_ls_weighting_scheme calc
_refine_ls_wR_factor_gt 0.0637
_refine_ls_wR_factor_ref 0.0672
_reflns_number_gt 2131
_reflns_number_total 2828
_reflns_threshold_expression I>2\s(I)
_cod_data_source_file hb6017.cif
_cod_data_source_block I
_cod_depositor_comments
;
The following automatic conversions were performed:
'_symmetry_cell_setting' value 'Triclinic' changed to 'triclinic'
according to '/home/saulius/struct/CIF-dictionaries/cif_core.dic'
dictionary named 'cif_core.dic' version 2.4.1 from
2010-06-29.

'_exptl_absorpt_correction_type' value 'Numerical' changed to
'numerical' according to
'/home/saulius/struct/CIF-dictionaries/cif_core.dic' dictionary named
'cif_core.dic' version 2.4.1 from 2010-06-29.

Automatic conversion script
Id: cif_fix_enum 1527 2010-12-29 10:47:43Z saulius 

The following automatic conversions were performed:

'_symmetry_cell_setting' value 'Triclinic' changed to 'triclinic'
according to /home/saulius/struct/CIF-dictionaries/cif_core.dic
dictionary named 'cif_core.dic' version 2.4.1 from
2010-06-29.

'_exptl_absorpt_correction_type' value 'Numerical'
changed to 'numerical' according to
/home/saulius/struct/CIF-dictionaries/cif_core.dic dictionary named
'cif_core.dic' version 2.4.1 from 2010-06-29.

Automatic conversion script
Id: cif_fix_values 1715 2011-07-08 13:25:40Z adriana 
;
_cod_database_code 2203300
_cod_database_fobs_code 2203300

loop_
_symmetry_equiv_pos_as_xyz
x,y,z
-x,-y,-z

loop_
_atom_site_aniso_label
_atom_site_aniso_U_11
_atom_site_aniso_U_22
_atom_site_aniso_U_33
_atom_site_aniso_U_12
_atom_site_aniso_U_13
_atom_site_aniso_U_23
Cu 0.0303(2) 0.0211(2) 0.0278(2) -0.00380(10) 0.00640(10) -0.00260(10)
O1 0.0332(9) 0.0220(8) 0.0306(9) -0.0039(7) 0.0077(7) 0.0031(7)
O2 0.0372(9) 0.0219(8) 0.0291(9) 0.0000(7) 0.0049(7) -0.0004(7)
O3 0.0541(11) 0.0323(10) 0.0259(9) -0.0010(8) 0.0056(8) 0.0059(8)
O4 0.0368(9) 0.0199(8) 0.0322(9) -0.0035(7) 0.0084(7) -0.0025(7)
O5 0.0313(8) 0.0209(8) 0.0372(9) -0.0026(6) 0.0025(7) -0.0080(7)
O6 0.0367(10) 0.0255(9) 0.0402(10) -0.0122(8) 0.0054(8) -0.0088(8)
N1 0.0273(9) 0.0188(9) 0.0258(10) -0.0076(7) -0.0008(7) -0.0037(8)
N2 0.0304(10) 0.0207(10) 0.0296(10) -0.0033(8) 0.0049(8) -0.0010(8)
C1 0.0262(11) 0.0210(11) 0.0248(11) -0.0086(9) 0.0014(9) -0.0043(9)
C2 0.0245(11) 0.0196(11) 0.0277(11) -0.0082(9) -0.0020(9) -0.0052(9)
C3 0.0336(12) 0.0284(12) 0.0275(12) -0.0101(10) 0.0046(10) -0.0053(10)
C4 0.0465(14) 0.0341(14) 0.0250(12) -0.0200(11) 0.0049(10) -0.0019(10)
C5 0.0412(13) 0.0199(11) 0.0329(13) -0.0115(10) -0.0078(10) 0.0010(10)
C6 0.0310(12) 0.0178(11) 0.0335(13) -0.0057(9) -0.0044(10) -0.0043(9)
C7 0.0333(12) 0.0210(11) 0.0243(11) -0.0076(9) -0.0015(9) -0.0062(9)
C8 0.0308(12) 0.0254(12) 0.0293(12) -0.0088(10) 0.0000(10) -0.0009(10)
C9 0.0236(10) 0.0218(11) 0.0249(11) -0.0069(9) -0.0054(8) -0.0053(9)
O7 0.0367(11) 0.0613(13) 0.0356(11) -0.0117(9) 0.0100(9) -0.0111(10)

loop_
_atom_site_label
_atom_site_fract_x
_atom_site_fract_y
_atom_site_fract_z
_atom_site_U_iso_or_equiv
_atom_site_thermal_displace_type
_atom_site_calc_flag
_atom_site_refinement_flags
_atom_site_occupancy
_atom_site_type_symbol
Cu 0.50158(4) 0.20782(4) 0.05629(3) 0.03160(10) Uani . . 1.000 Cu
O1 0.2704(2) 0.4138(2) 0.06701(16) 0.0361(5) Uani . . 1.000 O
O2 0.5128(2) 0.3513(2) -0.13265(16) 0.0372(5) Uani . . 1.000 O
O3 0.6386(2) 0.4237(2) -0.33273(16) 0.0495(6) Uani . . 1.000 O
O4 0.6975(2) -0.01048(19) 0.03874(16) 0.0358(5) Uani . . 1.000 O
O5 0.9420(2) -0.1694(2) -0.05578(16) 0.0338(5) Uani . . 1.000 O
O6 0.6904(2) 0.2665(2) 0.16217(18) 0.0357(6) Uani . . 1.000 O
N1 0.4164(2) 0.0891(2) 0.24070(18) 0.0258(5) Uani . . 1.000 N
N2 0.0098(2) 0.5024(2) 0.1857(2) 0.0326(6) Uani . . 1.000 N
C1 0.1736(3) 0.3826(3) 0.1707(2) 0.0257(6) Uani . . 1.000 C
C2 0.2541(3) 0.1986(3) 0.2797(2) 0.0249(6) Uani . . 1.000 C
C3 0.1755(3) 0.1432(3) 0.4048(2) 0.0327(7) Uani . . 1.000 C
C4 0.2693(3) -0.0315(3) 0.4942(2) 0.0370(8) Uani . . 1.000 C
C5 0.4347(3) -0.1429(3) 0.4550(2) 0.0339(7) Uani . . 1.000 C
C6 0.5051(3) -0.0787(3) 0.3265(2) 0.0299(7) Uani . . 1.000 C
C7 0.6454(3) 0.3180(3) -0.2145(2) 0.0279(7) Uani . . 1.000 C
C8 0.8205(3) 0.1451(3) -0.1693(2) 0.0322(7) Uani . . 1.000 C
C9 0.8180(3) -0.0229(3) -0.0549(2) 0.0245(6) Uani . . 1.000 C
O7 0.7553(2) 0.4586(3) -0.59919(18) 0.0507(7) Uani . . 1.000 O
H1 -0.03500 0.60700 0.12300 0.045(8) Uiso calc R 1.000 H
H2 -0.05310 0.47660 0.25830 0.033(7) Uiso calc R 1.000 H
H3 0.06260 0.22050 0.42900 0.030(6) Uiso calc R 1.000 H
H4 0.22010 -0.07250 0.57980 0.031(6) Uiso calc R 1.000 H
H5 0.49890 -0.26000 0.51380 0.033(6) Uiso calc R 1.000 H
H6 0.61680 -0.15450 0.29970 0.030(6) Uiso calc R 1.000 H
H61 0.7966(14) 0.247(4) 0.136(3) 0.057(9) Uiso . . 1.000 H
H62 0.643(3) 0.3751(8) 0.149(3) 0.053(9) Uiso . . 1.000 H
H81 0.90920 0.17460 -0.14160 0.049(8) Uiso calc R 1.000 H
H82 0.86980 0.11120 -0.25060 0.049(8) Uiso calc R 1.000 H
H71 0.745(4) 0.426(4) -0.5150(3) 0.055(9) Uiso . . 1.000 H
H72 0.654(2) 0.495(5) -0.634(3) 0.097(14) Uiso . . 1.000 H

loop_
_atom_type_symbol
_atom_type_description
_atom_type_scat_dispersion_real
_atom_type_scat_dispersion_imag
_atom_type_scat_source
O O 0.0106 0.0060 'International Tables Vol C Tables 4.2.6.8 and 6.1.1.4'
N N 0.0061 0.0033 'International Tables Vol C Tables 4.2.6.8 and 6.1.1.4'
Cu Cu 0.3201 1.2651 'International Tables Vol C Tables 4.2.6.8 and 6.1.1.4'
H H 0.0000 0.0000 'International Tables Vol C Tables 4.2.6.8 and 6.1.1.4'
C C 0.0033 0.0016 'International Tables Vol C Tables 4.2.6.8 and 6.1.1.4'

loop_
_geom_angle_atom_site_label_1
_geom_angle_atom_site_label_2
_geom_angle_atom_site_label_3
_geom_angle
_geom_angle_publ_flag
O1 Cu O2 86.50(7) yes
O1 Cu O4 169.20(8) yes
O1 Cu O6 96.63(7) yes
O1 Cu N1 81.30(7) yes
O2 Cu O4 94.43(7) yes
O2 Cu O6 100.56(7) yes
O2 Cu N1 164.35(8) yes
O4 Cu O6 93.78(7) yes
O4 Cu N1 95.75(7) yes
O6 Cu N1 90.60(7) yes
Cu O1 C1 115.76(15) no
Cu O2 C7 127.51(15) no
Cu O4 C9 126.76(15) no
H61 O6 H62 103(3) no
Cu O6 H61 120(2) no
Cu O6 H62 107.5(18) no
H71 O7 H72 108(3) no
Cu N1 C2 113.72(14) no
C2 N1 C6 119.08(19) no
Cu N1 C6 127.15(15) no
H1 N2 H2 120.01 no
C1 N2 H1 120.00 no
C1 N2 H2 119.99 no
O1 C1 C2 117.0(2) no
O1 C1 N2 122.4(2) no
N2 C1 C2 120.6(2) no
N1 C2 C1 111.96(18) no
N1 C2 C3 122.4(2) no
C1 C2 C3 125.7(2) no
C2 C3 C4 118.3(2) no
C3 C4 C5 119.5(2) no
C4 C5 C6 119.2(2) no
N1 C6 C5 121.6(2) no
O2 C7 O3 121.6(2) no
O2 C7 C8 120.57(18) no
O3 C7 C8 117.8(2) no
C7 C8 C9 121.3(2) no
O4 C9 O5 122.2(2) no
O5 C9 C8 116.8(2) no
O4 C9 C8 120.9(2) no
C4 C3 H3 120.84 no
C2 C3 H3 120.88 no
C3 C4 H4 120.26 no
C5 C4 H4 120.27 no
C4 C5 H5 120.36 no
C6 C5 H5 120.45 no
C5 C6 H6 119.18 no
N1 C6 H6 119.22 no
C7 C8 H81 107.06 no
C7 C8 H82 106.99 no
C9 C8 H82 106.98 no
H81 C8 H82 106.71 no
C9 C8 H81 107.03 no

loop_
_geom_bond_atom_site_label_1
_geom_bond_atom_site_label_2
_geom_bond_distance
_geom_bond_publ_flag
Cu O1 1.9679(17) yes
Cu O2 1.9223(16) yes
Cu O4 1.9244(17) yes
Cu O6 2.3239(18) yes
Cu N1 2.0023(18) yes
O1 C1 1.252(3) no
O2 C7 1.260(3) yes
O3 C7 1.232(3) yes
O4 C9 1.267(3) yes
O5 C9 1.236(3) yes
O6 H61 0.82(2) no
O6 H62 0.82(2) no
O7 H71 0.820(10) no
O7 H72 0.82(3) no
N1 C6 1.334(3) no
N1 C2 1.349(3) no
N2 C1 1.307(3) no
N2 H2 0.86 no
N2 H1 0.86 no
C1 C2 1.508(3) no
C2 C3 1.376(3) no
C3 C4 1.391(3) no
C4 C5 1.371(4) no
C5 C6 1.389(3) no
C7 C8 1.519(4) no
C8 C9 1.525(3) no
C3 H3 0.93 no
C4 H4 0.93 no
C5 H5 0.93 no
C6 H6 0.93 no
C8 H82 0.97 no
C8 H81 0.97 no

loop_
_geom_hbond_atom_site_label_D
_geom_hbond_atom_site_label_H
_geom_hbond_atom_site_label_A
_geom_hbond_site_symmetry_A
_geom_hbond_distance_DH
_geom_hbond_distance_HA
_geom_hbond_distance_DA
_geom_hbond_angle_DHA
_geom_hbond_publ_flag
N2 H1 O5 1_465 0.86 2.11 2.939(2) 161 yes
N2 H2 O7 1_456 0.86 1.99 2.837(3) 168 yes
O6 H61 O5 2_755 0.82 2.06 2.865(3) 170 yes
O6 H62 O2 2_665 0.82 2.12 2.930(2) 171 yes
O7 H71 O3 . 0.82 1.96 2.742(2) 160 yes
O7 H72 O3 2_664 0.82 2.18 2.983(3) 164 yes
C3 H3 O7 1_456 0.93 2.41 3.293(3) 159 yes
C5 H5 O3 1_546 0.93 2.46 3.389(3) 174 yes
C8 H81 O5 2_755 0.97 2.51 3.357(3) 146 yes
